data_2102001
loop_
_publ_author_name
'Christophe Muller'
'Jean-Louis Baudour'
'C\'edric Bedoya'
'Fran\,coise Bouree'
'Jean-Louis Soubeyroux'
'Marc Roubin'

_publ_section_title
;
 Octahedral deformations and cationic displacements in the
 ferroelectric PbHf~0.8~Ti~0.2~O~3~: a neutron powder diffraction study
 from 10 to 770K
;
_journal_issue 1
_journal_name_full 'Acta Crystallographica Section B'
_journal_page_first 27
_journal_page_last 38
_journal_paper_doi 10.1107/S0108768199011453
_journal_volume 56
_journal_year 2000
_chemical_formula_analytical PbHf~0.8~Ti~0.2~O~3~
_chemical_formula_structural PbHf~0.8~Ti~0.2~O~3~
_chemical_formula_sum 'Hf0.8 O3 Pb Ti0.2'
_chemical_formula_weight 407.52
_chemical_name_systematic 'lead hafnate titanate'
_space_group_IT_number 161
_symmetry_cell_setting rhombohedral
_symmetry_space_group_name_Hall 'R 3 -2"c'
_symmetry_space_group_name_H-M 'R 3 c :H'
_cell_angle_alpha 90
_cell_angle_beta 90
_cell_angle_gamma 120
_cell_formula_units_Z 6
_cell_length_a 5.79430(10)
_cell_length_b 5.79430(10)
_cell_length_c 14.2742(5)
_cell_measurement_temperature 290
_cell_volume 415.035(18)
_computing_cell_refinement Fullprof
_computing_molecular_graphics 'CaRIne, version 3.0'
_computing_structure_refinement Fullprof
_diffrn_measurement_device_type 'Diffractometer in Debye-Scherrer geometry'
_diffrn_radiation_probe neutron
_diffrn_radiation_type neutron
_diffrn_radiation_wavelength 1.2251
_refine_ls_goodness_of_fit_all 2.28
_refine_ls_number_parameters 39
_refine_ls_number_reflns 158
_refine_ls_weighting_details 'w = 1/(\s^2^), \s^2^ = y'
_refine_ls_weighting_scheme sigma
_cod_data_source_file sh0134.cif
_cod_data_source_block 3
_cod_depositor_comments
;
The following automatic conversions were performed:
'_symmetry_cell_setting' value 'Rhombohedral' changed to 'rhombohedral'
according to '/home/saulius/struct/CIF-dictionaries/cif_core.dic'
dictionary named 'cif_core.dic' version 2.4.1 from 2010-06-29.

Automatic conversion script
Id: cif_fix_enum 1527 2010-12-29 10:47:43Z saulius 

The following automatic conversions were performed:

'_symmetry_cell_setting' value 'Rhombohedral' changed to
'rhombohedral' according to
/home/saulius/struct/CIF-dictionaries/cif_core.dic dictionary named
'cif_core.dic' version 2.4.1 from 2010-06-29.

Automatic conversion script
Id: cif_fix_values 1715 2011-07-08 13:25:40Z adriana 

Luca 25/2/2014
Corrected the occupancy of O
;
_cod_original_cell_volume 415.04(3)
_cod_original_sg_symbol_H-M 'R 3 c'
_cod_original_formula_sum 'Hf0.8 O3 Pb1 Ti0.2'
_cod_database_code 2102001

loop_
_symmetry_equiv_pos_as_xyz
+x,+y,+z
-y,+x-y,+z
+y-x,-x,+z
-y,-x,1/2+z
+x,x-y,1/2+z
+y-x,+y,1/2+z
1/3+x,2/3+y,2/3+z
1/3-y,2/3+x-y,2/3+z
1/3+y-x,2/3-x,2/3+z
1/3-y,2/3-x,1/6+z
1/3+x,2/3+x-y,1/6+z
1/3+y-x,2/3+y,1/6+z
2/3+x,1/3+y,1/3+z
2/3-y,1/3+x-y,1/3+z
2/3+y-x,1/3-x,1/3+z
2/3-y,1/3-x,5/6+z
2/3+x,1/3+x-y,5/6+z
2/3+y-x,1/3+y,5/6+z

loop_
_atom_site_label
_atom_site_fract_x
_atom_site_fract_y
_atom_site_fract_z
_atom_site_U_iso_or_equiv
_atom_site_adp_type
_atom_site_occupancy_[sic]
_atom_site_occupancy
Pb 0 0 .27930(10) .0243(4) Uequiv 1 1
Hf 0 0 .0114(2) .0023(2) Uiso .80 .80
Ti 0 0 .0114(2) .0023(2) Uiso .20 .20
O .1525(2) .3448(3) .0833 .0162(3) Uiso 3 1

loop_
_atom_type_symbol
Pb
Hf
Ti
O

loop_
_geom_bond_atom_site_label_1
_geom_bond_atom_site_label_2
_geom_bond_distance
Hf O 2.02
Hf O 2.11
Ti O 2.02
Ti O 2.11
O O 2.80
O O 3.00
O O 2.91
Pb O 2.54
Pb O 2.81
Pb O 3.04
Pb O 3.29
